data_7002872
loop_
_publ_author_name
'Zhou, Yan'
'Xiao, Hong-Ping'
'Kang, Ling-Chen'
'Zuo, Jing-Lin'
'Li, Cheng-Hui'
'You, Xiao-Zeng'

_publ_section_title
;
 Synthesis and characterization of neutral iron(ii) and ruthenium(ii)
 complexes with the isocyanotriphenylborate ligand
;
_journal_issue 46
_journal_name_full 'Dalton Transactions'
_journal_page_first 10256
_journal_page_last 10262
_journal_paper_doi 10.1039/b914262b
_journal_year 2009
_chemical_formula_sum 'C148 H170 B4 N12 O3 Ru2'
_chemical_formula_weight 2410.34
_chemical_name_systematic
;
?
;
_space_group_IT_number 14
_symmetry_cell_setting monoclinic
_symmetry_space_group_name_Hall '-P 2ybc'
_symmetry_space_group_name_H-M 'P 1 21/c 1'
_atom_sites_solution_hydrogens geom
_atom_sites_solution_primary direct
_atom_sites_solution_secondary difmap
_audit_creation_method SHELXL-97
_cell_angle_alpha 90.000(14)
_cell_angle_beta 122.53(3)
_cell_angle_gamma 90.000(13)
_cell_formula_units_Z 2
_cell_length_a 15.973(11)
_cell_length_b 19.944(13)
_cell_length_c 26.817(14)
_cell_measurement_reflns_used 4382
_cell_measurement_temperature 291(2)
_cell_measurement_theta_max 20.42
_cell_measurement_theta_min 2.23
_cell_volume 7203(8)
_computing_cell_refinement 'SAINT (Bruker, 2002)'
_computing_data_collection 'SMART (Bruker, 2002)'
_computing_data_reduction SAINT
_computing_molecular_graphics 'XP (Bruker, 2002)'
_computing_publication_material 'SHELXL-97 (Sheldrick, 1997)'
_computing_structure_refinement 'SHELXL-97 (Sheldrick, 1997)'
_computing_structure_solution 'SHELXS-97 (Sheldrick, 1997)'
_diffrn_ambient_temperature 291(2)
_diffrn_measured_fraction_theta_full 0.996
_diffrn_measured_fraction_theta_max 0.996
_diffrn_measurement_device_type 'Bruker smart apex II CCD'
_diffrn_measurement_method '\f and \w scans'
_diffrn_radiation_monochromator graphite
_diffrn_radiation_source 'fine-focus sealed tube'
_diffrn_radiation_type MoK\a
_diffrn_radiation_wavelength 0.71073
_diffrn_reflns_av_R_equivalents 0.0376
_diffrn_reflns_av_sigmaI/netI 0.0489
_diffrn_reflns_limit_h_max 19
_diffrn_reflns_limit_h_min -19
_diffrn_reflns_limit_k_max 24
_diffrn_reflns_limit_k_min -16
_diffrn_reflns_limit_l_max 30
_diffrn_reflns_limit_l_min -33
_diffrn_reflns_number 37990
_diffrn_reflns_theta_full 26.00
_diffrn_reflns_theta_max 26.00
_diffrn_reflns_theta_min 1.61
_exptl_absorpt_coefficient_mu 0.262
_exptl_absorpt_correction_T_max 0.9667
_exptl_absorpt_correction_T_min 0.9373
_exptl_absorpt_correction_type multi-scan
_exptl_absorpt_process_details '(SADABS; Bruker, 2002)'
_exptl_crystal_colour Yellow
_exptl_crystal_density_diffrn 1.111
_exptl_crystal_density_method 'not measured'
_exptl_crystal_description Block
_exptl_crystal_F_000 2548
_exptl_crystal_size_max 0.25
_exptl_crystal_size_mid 0.16
_exptl_crystal_size_min 0.13
_refine_diff_density_max 0.251
_refine_diff_density_min -0.889
_refine_diff_density_rms 0.052
_refine_ls_extinction_method none
_refine_ls_goodness_of_fit_ref 1.033
_refine_ls_hydrogen_treatment constr
_refine_ls_matrix_type full
_refine_ls_number_parameters 763
_refine_ls_number_reflns 14107
_refine_ls_number_restraints 0
_refine_ls_restrained_S_all 1.033
_refine_ls_R_factor_all 0.0787
_refine_ls_R_factor_gt 0.0562
_refine_ls_shift/su_max 0.000
_refine_ls_shift/su_mean 0.000
_refine_ls_structure_factor_coef Fsqd
_refine_ls_weighting_details 'calc w=1/[\s^2^(Fo^2^)+(0.0800P)^2^+1.9900P] where P=(Fo^2^+2Fc^2^)/3'
_refine_ls_weighting_scheme calc
_refine_ls_wR_factor_gt 0.1311
_refine_ls_wR_factor_ref 0.1400
_reflns_number_gt 11488
_reflns_number_total 14107
_reflns_threshold_expression >2sigma(I)
_cod_data_source_file b914262b.txt
_cod_data_source_block 3
_cod_depositor_comments
;
The following automatic conversions were performed:
'_symmetry_cell_setting' value 'Monoclinic' changed to 'monoclinic'
according to '/home/saulius/struct/CIF-dictionaries/cif_core.dic'
dictionary named 'cif_core.dic' version 2.4.1 from
2010-06-29.

'_exptl_absorpt_correction_type' value 'Multi-scan' changed
to 'multi-scan' according to
'/home/saulius/struct/CIF-dictionaries/cif_core.dic' dictionary named
'cif_core.dic' version 2.4.1 from 2010-06-29.

Automatic conversion script
Id: cif_fix_enum 1527 2010-12-29 10:47:43Z saulius 
;
_cod_original_sg_symbol_H-M 'P 21/c'
_cod_database_code 7002872

loop_
_symmetry_equiv_pos_as_xyz
'x, y, z'
'-x, y+1/2, -z+1/2'
'-x, -y, -z'
'x, -y-1/2, z-1/2'

loop_
_atom_site_label
_atom_site_type_symbol
_atom_site_fract_x
_atom_site_fract_y
_atom_site_fract_z
_atom_site_U_iso_or_equiv
_atom_site_adp_type
_atom_site_occupancy
_atom_site_symmetry_multiplicity
_atom_site_calc_flag
_atom_site_refinement_flags
_atom_site_disorder_assembly
_atom_site_disorder_group
B1 B 1.0481(3) 0.21205(19) 0.38201(16) 0.0437(8) Uani 1 1 d . . .
B2 B 0.5000(3) -0.06981(16) 0.14949(17) 0.0397(8) Uani 1 1 d . . .
C1 C 0.9724(2) 0.27429(16) 0.36316(15) 0.0481(8) Uani 1 1 d . . .
C2 C 0.9172(2) 0.28311(18) 0.38897(16) 0.0501(8) Uani 1 1 d . . .
H2 H 0.9292 0.2551 0.4199 0.060 Uiso 1 1 calc R . .
C3 C 0.8430(2) 0.33378(18) 0.36949(16) 0.0535(9) Uani 1 1 d . . .
H3 H 0.8096 0.3399 0.3888 0.064 Uiso 1 1 calc R . .
C4 C 0.8219(3) 0.37196(18) 0.32408(17) 0.0569(9) Uani 1 1 d . . .
H4 H 0.7712 0.4034 0.3106 0.068 Uiso 1 1 calc R . .
C5 C 0.8741(2) 0.36648(17) 0.29543(15) 0.0528(9) Uani 1 1 d . . .
H5 H 0.8597 0.3942 0.2639 0.063 Uiso 1 1 calc R . .
C6 C 0.9491(3) 0.31717(17) 0.31664(15) 0.0520(8) Uani 1 1 d . . .
H6 H 0.9848 0.3132 0.2985 0.062 Uiso 1 1 calc R . .
C7 C 1.0995(2) 0.18883(16) 0.45028(14) 0.0451(7) Uani 1 1 d . . .
C8 C 1.1428(2) 0.23348(17) 0.49628(14) 0.0467(8) Uani 1 1 d . . .
H8 H 1.1385 0.2789 0.4872 0.056 Uiso 1 1 calc R . .
C9 C 1.1921(2) 0.21580(18) 0.55476(15) 0.0518(8) Uani 1 1 d . . .
H9 H 1.2214 0.2486 0.5840 0.062 Uiso 1 1 calc R . .
C10 C 1.1981(2) 0.14848(18) 0.57028(15) 0.0525(8) Uani 1 1 d . . .
H10 H 1.2301 0.1360 0.6098 0.063 Uiso 1 1 calc R . .
C11 C 1.1567(3) 0.10165(18) 0.52717(15) 0.0531(9) Uani 1 1 d . . .
H11 H 1.1592 0.0566 0.5369 0.064 Uiso 1 1 calc R . .
C12 C 1.1098(2) 0.12118(17) 0.46745(15) 0.0471(8) Uani 1 1 d . . .
H12 H 1.0848 0.0882 0.4384 0.057 Uiso 1 1 calc R . .
C13 C 1.13356(13) 0.22432(11) 0.36421(9) 0.0442(7) Uani 1 1 d G . .
C14 C 1.20743(16) 0.27169(11) 0.39621(9) 0.0533(9) Uani 1 1 d G . .
H14 H 1.2062 0.2977 0.4246 0.064 Uiso 1 1 calc R . .
C15 C 1.28317(14) 0.28013(10) 0.38583(10) 0.0558(9) Uani 1 1 d G . .
H15 H 1.3326 0.3118 0.4072 0.067 Uiso 1 1 calc R . .
C16 C 1.28505(14) 0.24121(12) 0.34345(10) 0.0527(8) Uani 1 1 d G . .
H16 H 1.3357 0.2469 0.3365 0.063 Uiso 1 1 calc R . .
C17 C 1.21118(16) 0.19385(11) 0.31144(9) 0.0499(8) Uani 1 1 d G . .
H17 H 1.2124 0.1678 0.2831 0.060 Uiso 1 1 calc R . .
C18 C 1.13544(13) 0.18540(10) 0.32183(9) 0.0494(8) Uani 1 1 d G . .
H18 H 1.0860 0.1537 0.3004 0.059 Uiso 1 1 calc R . .
C19 C 0.6964(2) 0.02010(14) 0.32252(13) 0.0370(6) Uani 1 1 d . . .
H19 H 0.6946 -0.0223 0.3076 0.044 Uiso 1 1 calc R . .
C20 C 0.6530(2) 0.02849(16) 0.35377(13) 0.0412(7) Uani 1 1 d . . .
H20 H 0.6232 -0.0080 0.3597 0.049 Uiso 1 1 calc R . .
C21 C 0.6521(2) 0.09179(16) 0.37763(14) 0.0433(7) Uani 1 1 d . . .
C22 C 0.7018(2) 0.14191(15) 0.36763(13) 0.0416(7) Uani 1 1 d . . .
H22 H 0.7060 0.1846 0.3827 0.050 Uiso 1 1 calc R . .
C23 C 0.7451(2) 0.12963(15) 0.33579(14) 0.0410(7) Uani 1 1 d . . .
H23 H 0.7781 0.1648 0.3308 0.049 Uiso 1 1 calc R . .
C24 C 0.5964(2) 0.10291(16) 0.40791(15) 0.0453(7) Uani 1 1 d . . .
C25 C 0.4808(2) 0.08731(18) 0.35945(16) 0.0516(8) Uani 1 1 d . . .
H25A H 0.4757 0.0478 0.3375 0.077 Uiso 1 1 calc R . .
H25B H 0.4518 0.1246 0.3329 0.077 Uiso 1 1 calc R . .
H25C H 0.4461 0.0802 0.3792 0.077 Uiso 1 1 calc R . .
C26 C 0.5943(2) 0.17658(17) 0.42382(16) 0.0503(8) Uani 1 1 d . . .
H26A H 0.5456 0.1822 0.4341 0.075 Uiso 1 1 calc R . .
H26B H 0.5774 0.2045 0.3905 0.075 Uiso 1 1 calc R . .
H26C H 0.6585 0.1891 0.4568 0.075 Uiso 1 1 calc R . .
C27 C 0.6345(3) 0.05667(17) 0.45868(16) 0.0518(8) Uani 1 1 d . . .
H27A H 0.6475 0.0137 0.4482 0.078 Uiso 1 1 calc R . .
H27B H 0.5859 0.0519 0.4691 0.078 Uiso 1 1 calc R . .
H27C H 0.6948 0.0744 0.4918 0.078 Uiso 1 1 calc R . .
C28 C 0.6130(2) 0.15012(16) 0.18497(14) 0.0417(7) Uani 1 1 d . . .
H28 H 0.5804 0.1144 0.1897 0.050 Uiso 1 1 calc R . .
C29 C 0.5587(2) 0.20494(14) 0.15404(13) 0.0347(6) Uani 1 1 d . . .
H29 H 0.4908 0.2044 0.1384 0.042 Uiso 1 1 calc R . .
C30 C 0.5987(2) 0.26087(16) 0.14460(14) 0.0444(7) Uani 1 1 d . . .
C31 C 0.7026(2) 0.25747(16) 0.17128(15) 0.0473(8) Uani 1 1 d . . .
H31 H 0.7367 0.2934 0.1683 0.057 Uiso 1 1 calc R . .
C32 C 0.7528(2) 0.20091(17) 0.20154(14) 0.0455(8) Uani 1 1 d . . .
H32 H 0.8212 0.2004 0.2185 0.055 Uiso 1 1 calc R . .
C33 C 0.5372(3) 0.32017(18) 0.11037(15) 0.0511(8) Uani 1 1 d . . .
C34 C 0.4354(3) 0.29917(17) 0.05913(16) 0.0525(8) Uani 1 1 d . . .
H34A H 0.4321 0.3051 0.0226 0.079 Uiso 1 1 calc R . .
H34B H 0.3855 0.3263 0.0588 0.079 Uiso 1 1 calc R . .
H34C H 0.4242 0.2529 0.0636 0.079 Uiso 1 1 calc R . .
C35 C 0.5764(3) 0.35949(17) 0.07890(15) 0.0506(8) Uani 1 1 d . . .
H35A H 0.5264 0.3903 0.0516 0.076 Uiso 1 1 calc R . .
H35B H 0.5931 0.3292 0.0577 0.076 Uiso 1 1 calc R . .
H35C H 0.6345 0.3840 0.1074 0.076 Uiso 1 1 calc R . .
C36 C 0.5041(3) 0.36317(18) 0.14318(16) 0.0531(8) Uani 1 1 d . . .
H36A H 0.5608 0.3846 0.1760 0.080 Uiso 1 1 calc R . .
H36B H 0.4720 0.3355 0.1574 0.080 Uiso 1 1 calc R . .
H36C H 0.4584 0.3967 0.1169 0.080 Uiso 1 1 calc R . .
C37 C 0.8681(2) -0.08540(16) 0.26802(15) 0.0448(7) Uani 1 1 d . . .
H37 H 0.8287 -0.0841 0.2269 0.054 Uiso 1 1 calc R . .
C38 C 0.9192(2) -0.14519(16) 0.29504(16) 0.0494(8) Uani 1 1 d . . .
H38 H 0.9152 -0.1816 0.2722 0.059 Uiso 1 1 calc R . .
C39 C 0.9739(3) -0.14891(17) 0.35429(16) 0.0532(9) Uani 1 1 d . . .
C40 C 0.9802(2) -0.09138(17) 0.38660(16) 0.0493(8) Uani 1 1 d . . .
H40 H 1.0193 -0.0922 0.4277 0.059 Uiso 1 1 calc R . .
C41 C 0.9289(3) -0.03407(17) 0.35792(15) 0.0528(9) Uani 1 1 d . . .
H41 H 0.9331 0.0029 0.3803 0.063 Uiso 1 1 calc R . .
C42 C 1.0291(2) -0.21290(17) 0.38467(15) 0.0491(8) Uani 1 1 d . . .
C43 C 0.9528(3) -0.27173(18) 0.36179(16) 0.0540(9) Uani 1 1 d . . .
H43A H 0.9272 -0.2795 0.3207 0.081 Uiso 1 1 calc R . .
H43B H 0.8992 -0.2603 0.3666 0.081 Uiso 1 1 calc R . .
H43C H 0.9851 -0.3116 0.3840 0.081 Uiso 1 1 calc R . .
C44 C 1.1049(2) -0.23025(18) 0.36919(15) 0.0507(8) Uani 1 1 d . . .
H44A H 1.0715 -0.2387 0.3275 0.076 Uiso 1 1 calc R . .
H44B H 1.1411 -0.2696 0.3906 0.076 Uiso 1 1 calc R . .
H44C H 1.1502 -0.1935 0.3796 0.076 Uiso 1 1 calc R . .
C45 C 1.0749(3) -0.21451(18) 0.45079(16) 0.0518(8) Uani 1 1 d . . .
H45A H 1.0792 -0.2601 0.4635 0.078 Uiso 1 1 calc R . .
H45B H 1.0342 -0.1892 0.4604 0.078 Uiso 1 1 calc R . .
H45C H 1.1401 -0.1953 0.4705 0.078 Uiso 1 1 calc R . .
C46 C 0.9375(2) 0.03898(16) 0.21401(14) 0.0412(7) Uani 1 1 d . . .
H46 H 0.9843 0.0362 0.2544 0.049 Uiso 1 1 calc R . .
C47 C 0.9700(2) 0.03336(16) 0.17479(14) 0.0427(7) Uani 1 1 d . . .
H47 H 1.0376 0.0299 0.1899 0.051 Uiso 1 1 calc R . .
C48 C 0.9023(2) 0.03279(16) 0.11303(14) 0.0436(7) Uani 1 1 d . . .
C49 C 0.8035(2) 0.04160(16) 0.09588(13) 0.0437(7) Uani 1 1 d . . .
H49 H 0.7543 0.0426 0.0558 0.052 Uiso 1 1 calc R . .
C50 C 0.7775(2) 0.04874(15) 0.13590(13) 0.0413(7) Uani 1 1 d . . .
H50 H 0.7105 0.0545 0.1215 0.050 Uiso 1 1 calc R . .
C51 C 0.9350(2) 0.01949(16) 0.06993(14) 0.0463(8) Uani 1 1 d . . .
C52 C 0.8753(3) 0.06381(17) 0.01508(15) 0.0480(8) Uani 1 1 d . . .
H52A H 0.8077 0.0485 -0.0076 0.072 Uiso 1 1 calc R . .
H52B H 0.9036 0.0613 -0.0086 0.072 Uiso 1 1 calc R . .
H52C H 0.8770 0.1094 0.0271 0.072 Uiso 1 1 calc R . .
C53 C 0.9129(3) -0.05437(16) 0.05143(15) 0.0494(8) Uani 1 1 d . . .
H53A H 0.9571 -0.0824 0.0844 0.074 Uiso 1 1 calc R . .
H53B H 0.9222 -0.0626 0.0194 0.074 Uiso 1 1 calc R . .
H53C H 0.8455 -0.0644 0.0389 0.074 Uiso 1 1 calc R . .
C54 C 1.0459(2) 0.03456(17) 0.09685(15) 0.0469(7) Uani 1 1 d . . .
H54A H 1.0584 0.0812 0.1069 0.070 Uiso 1 1 calc R . .
H54B H 1.0632 0.0238 0.0686 0.070 Uiso 1 1 calc R . .
H54C H 1.0852 0.0080 0.1318 0.070 Uiso 1 1 calc R . .
C55 C 0.9131(2) 0.11562(14) 0.30917(12) 0.0322(6) Uani 1 1 d . . .
C56 C 0.6731(2) 0.00054(15) 0.20247(13) 0.0388(7) Uani 1 1 d . . .
C57 C 0.4237(2) -0.01238(15) 0.14609(14) 0.0422(7) Uani 1 1 d . . .
C58 C 0.3783(2) 0.03387(17) 0.09985(15) 0.0487(8) Uani 1 1 d . . .
H58 H 0.3863 0.0289 0.0681 0.058 Uiso 1 1 calc R . .
C59 C 0.3207(2) 0.08807(18) 0.09938(15) 0.0518(9) Uani 1 1 d . . .
H59 H 0.2937 0.1189 0.0686 0.062 Uiso 1 1 calc R . .
C60 C 0.3054(2) 0.09467(16) 0.14390(15) 0.0475(8) Uani 1 1 d . . .
H60 H 0.2648 0.1291 0.1425 0.057 Uiso 1 1 calc R . .
C61 C 0.3481(2) 0.05190(16) 0.19099(16) 0.0495(8) Uani 1 1 d . . .
H61 H 0.3383 0.0575 0.2219 0.059 Uiso 1 1 calc R . .
C62 C 0.4075(2) -0.00115(16) 0.19185(15) 0.0470(8) Uani 1 1 d . . .
H62 H 0.4371 -0.0299 0.2242 0.056 Uiso 1 1 calc R . .
C63 C 0.5167(2) -0.13350(15) 0.19189(13) 0.0410(7) Uani 1 1 d . . .
C64 C 0.4382(2) -0.16424(16) 0.19247(15) 0.0486(8) Uani 1 1 d . . .
H64 H 0.3758 -0.1442 0.1715 0.058 Uiso 1 1 calc R . .
C65 C 0.4494(2) -0.22307(16) 0.22286(14) 0.0461(7) Uani 1 1 d . . .
H65 H 0.3943 -0.2432 0.2198 0.055 Uiso 1 1 calc R . .
C66 C 0.5397(2) -0.25133(17) 0.25681(14) 0.0455(7) Uani 1 1 d . . .
H66 H 0.5469 -0.2904 0.2776 0.055 Uiso 1 1 calc R . .
C67 C 0.6234(2) -0.22188(16) 0.26086(14) 0.0448(7) Uani 1 1 d . . .
H67 H 0.6863 -0.2405 0.2849 0.054 Uiso 1 1 calc R . .
C68 C 0.6092(2) -0.16351(16) 0.22758(14) 0.0439(7) Uani 1 1 d . . .
H68 H 0.6640 -0.1443 0.2295 0.053 Uiso 1 1 calc R . .
C69 C 0.46981(15) -0.09746(10) 0.08244(7) 0.0391(7) Uani 1 1 d G . .
C70 C 0.52084(13) -0.07664(10) 0.05648(8) 0.0490(8) Uani 1 1 d G . .
H70 H 0.5726 -0.0460 0.0759 0.059 Uiso 1 1 calc R . .
C71 C 0.49448(15) -0.10157(11) 0.00148(8) 0.0457(7) Uani 1 1 d G . .
H71 H 0.5286 -0.0876 -0.0159 0.055 Uiso 1 1 calc R . .
C72 C 0.41709(15) -0.14734(11) -0.02756(7) 0.0461(8) Uani 1 1 d G . .
H72 H 0.3995 -0.1640 -0.0644 0.055 Uiso 1 1 calc R . .
C73 C 0.36606(14) -0.16816(10) -0.00159(9) 0.0537(9) Uani 1 1 d G . .
H73 H 0.3143 -0.1988 -0.0210 0.064 Uiso 1 1 calc R . .
C74 C 0.39242(15) -0.14323(11) 0.05340(9) 0.0515(8) Uani 1 1 d G . .
H74 H 0.3583 -0.1572 0.0708 0.062 Uiso 1 1 calc R . .
N1 N 0.97672(18) 0.15125(13) 0.34089(11) 0.0418(6) Uani 1 1 d . . .
N2 N 0.60158(19) -0.03163(12) 0.17720(12) 0.0418(6) Uani 1 1 d . . .
N3 N 0.74271(19) 0.07053(11) 0.31168(11) 0.0359(5) Uani 1 1 d . . .
N4 N 0.71112(17) 0.14533(12) 0.20886(11) 0.0364(5) Uani 1 1 d . . .
N5 N 0.87251(18) -0.02968(13) 0.29812(11) 0.0378(5) Uani 1 1 d . . .
N6 N 0.84183(17) 0.04815(12) 0.19555(10) 0.0341(5) Uani 1 1 d . . .
O1 O 0.9010(3) 0.0491(2) 0.4803(2) 0.0482(11) Uani 0.50 1 d P . .
H1D H 0.9109 0.0811 0.4632 0.058 Uiso 0.50 1 d PR . .
H1A H 0.9532 0.0253 0.4994 0.058 Uiso 0.50 1 d PR . .
O2 O 0.1839(4) 0.9847(2) 0.3511(2) 0.0554(12) Uani 0.50 1 d P A 1
H2B H 0.1560 1.0004 0.3162 0.066 Uiso 0.50 1 d PR A 1
H2C H 0.2181 0.9504 0.3543 0.066 Uiso 0.50 1 d PR A 1
O3 O 0.2805(3) 1.0664(2) 0.4179(2) 0.0515(11) Uani 0.50 1 d P B 2
H3A H 0.2591 1.0762 0.4444 0.062 Uiso 0.50 1 d PR B 2
H3B H 0.2774 1.1064 0.3971 0.062 Uiso 0.50 1 d PR B 2
Ru1 Ru 0.794056(16) 0.058347(12) 0.254249(10) 0.03274(8) Uani 1 1 d . . .

loop_
_atom_site_aniso_label
_atom_site_aniso_U_11
_atom_site_aniso_U_22
_atom_site_aniso_U_33
_atom_site_aniso_U_23
_atom_site_aniso_U_13
_atom_site_aniso_U_12
B1 0.0329(17) 0.045(2) 0.0361(18) -0.0030(15) 0.0074(14) -0.0020(15)
B2 0.0364(17) 0.0252(16) 0.046(2) -0.0051(14) 0.0141(15) -0.0030(13)
C1 0.0415(17) 0.0391(17) 0.0429(18) -0.0140(14) 0.0089(14) -0.0082(14)
C2 0.0365(16) 0.050(2) 0.0475(19) -0.0165(15) 0.0119(14) -0.0080(14)
C3 0.0395(17) 0.047(2) 0.055(2) -0.0184(17) 0.0133(15) -0.0116(15)
C4 0.0488(19) 0.0413(19) 0.060(2) -0.0158(17) 0.0152(17) -0.0030(15)
C5 0.0424(17) 0.0441(18) 0.0441(19) -0.0137(15) 0.0049(15) -0.0085(15)
C6 0.0468(18) 0.0421(18) 0.0425(18) -0.0062(15) 0.0076(15) -0.0003(15)
C7 0.0455(17) 0.0416(17) 0.0381(17) -0.0026(13) 0.0157(14) -0.0100(14)
C8 0.0409(16) 0.0433(18) 0.0375(17) -0.0070(13) 0.0089(14) -0.0143(14)
C9 0.0458(18) 0.052(2) 0.0419(18) -0.0087(15) 0.0129(15) -0.0117(15)
C10 0.0412(17) 0.060(2) 0.0404(18) 0.0066(16) 0.0118(14) -0.0081(16)
C11 0.0499(19) 0.0482(19) 0.0459(19) 0.0085(15) 0.0156(16) -0.0130(16)
C12 0.0406(16) 0.0443(18) 0.0444(18) 0.0043(14) 0.0149(14) -0.0031(14)
C13 0.0387(16) 0.0413(17) 0.0389(17) 0.0046(13) 0.0118(13) -0.0036(13)
C14 0.0477(18) 0.049(2) 0.0471(19) -0.0044(15) 0.0152(16) -0.0170(16)
C15 0.0465(19) 0.052(2) 0.049(2) 0.0017(16) 0.0125(16) -0.0166(16)
C16 0.0486(18) 0.047(2) 0.051(2) 0.0083(16) 0.0199(16) -0.0050(15)
C17 0.0463(18) 0.050(2) 0.0416(18) -0.0003(14) 0.0160(15) -0.0005(15)
C18 0.0452(18) 0.0458(19) 0.0475(19) -0.0022(15) 0.0186(15) 0.0016(15)
C19 0.0390(15) 0.0284(15) 0.0420(16) -0.0013(12) 0.0207(13) -0.0047(12)
C20 0.0415(16) 0.0398(17) 0.0375(16) -0.0043(13) 0.0180(14) -0.0099(13)
C21 0.0470(17) 0.0370(17) 0.0384(17) 0.0003(13) 0.0180(14) 0.0055(14)
C22 0.0456(16) 0.0334(16) 0.0323(15) -0.0069(12) 0.0121(13) 0.0002(13)
C23 0.0413(16) 0.0309(15) 0.0439(17) -0.0095(13) 0.0185(14) -0.0029(13)
C24 0.0428(16) 0.0375(17) 0.0496(19) -0.0001(14) 0.0208(15) 0.0059(14)
C25 0.0452(18) 0.0475(19) 0.050(2) -0.0035(15) 0.0173(16) -0.0025(15)
C26 0.0418(17) 0.0427(18) 0.052(2) -0.0087(15) 0.0158(15) 0.0086(14)
C27 0.0498(19) 0.051(2) 0.0437(19) 0.0052(15) 0.0177(16) 0.0020(16)
C28 0.0316(14) 0.0376(16) 0.0461(18) -0.0014(13) 0.0143(13) -0.0006(12)
C29 0.0325(14) 0.0316(14) 0.0421(16) -0.0132(12) 0.0214(13) 0.0061(11)
C30 0.0418(16) 0.0425(18) 0.0370(16) 0.0022(13) 0.0132(13) 0.0029(14)
C31 0.0423(16) 0.0343(16) 0.0427(17) -0.0021(13) 0.0079(14) -0.0076(13)
C32 0.0320(15) 0.0491(19) 0.0389(17) 0.0146(14) 0.0081(13) -0.0007(13)
C33 0.0499(18) 0.053(2) 0.0397(18) 0.0053(15) 0.0168(15) 0.0063(16)
C34 0.0494(19) 0.0416(18) 0.052(2) 0.0073(15) 0.0180(16) 0.0046(15)
C35 0.0475(18) 0.0442(19) 0.0468(19) 0.0069(15) 0.0165(15) 0.0035(15)
C36 0.0505(19) 0.049(2) 0.0486(19) 0.0046(15) 0.0190(16) 0.0107(16)
C37 0.0456(17) 0.0395(17) 0.0412(17) 0.0031(14) 0.0180(14) 0.0068(14)
C38 0.0475(18) 0.0361(17) 0.055(2) 0.0014(15) 0.0215(16) 0.0089(14)
C39 0.0497(19) 0.0370(18) 0.052(2) 0.0059(15) 0.0135(16) 0.0088(15)
C40 0.0383(16) 0.049(2) 0.0470(19) 0.0131(15) 0.0139(15) 0.0154(15)
C41 0.057(2) 0.0356(17) 0.0417(18) -0.0008(14) 0.0103(16) 0.0015(15)
C42 0.0471(18) 0.0434(18) 0.0485(19) 0.0019(15) 0.0203(15) 0.0095(15)
C43 0.058(2) 0.0469(19) 0.0460(19) 0.0141(15) 0.0210(16) 0.0037(16)
C44 0.0444(17) 0.053(2) 0.0401(18) 0.0024(15) 0.0128(14) 0.0122(15)
C45 0.0490(18) 0.0451(19) 0.054(2) 0.0129(16) 0.0227(16) 0.0103(15)
C46 0.0316(14) 0.0448(17) 0.0417(17) -0.0033(13) 0.0160(13) 0.0026(13)
C47 0.0359(15) 0.0435(17) 0.0406(17) -0.0059(14) 0.0153(13) 0.0039(13)
C48 0.0426(17) 0.0363(16) 0.0438(18) 0.0121(14) 0.0178(14) 0.0086(13)
C49 0.0467(17) 0.0399(17) 0.0277(15) 0.0007(12) 0.0090(13) 0.0062(14)
C50 0.0407(16) 0.0381(17) 0.0318(15) 0.0082(12) 0.0106(13) 0.0054(13)
C51 0.0430(17) 0.0449(18) 0.0328(16) 0.0014(13) 0.0083(13) 0.0106(14)
C52 0.0478(18) 0.0492(19) 0.0465(19) 0.0137(15) 0.0250(16) 0.0182(15)
C53 0.0458(18) 0.0445(19) 0.0435(19) 0.0041(14) 0.0145(15) 0.0083(15)
C54 0.0491(18) 0.0435(17) 0.0424(18) -0.0003(14) 0.0209(15) 0.0057(15)
C55 0.0313(13) 0.0285(14) 0.0333(14) -0.0049(11) 0.0151(12) 0.0038(11)
C56 0.0334(15) 0.0381(16) 0.0371(16) -0.0011(13) 0.0139(13) 0.0015(13)
C57 0.0380(15) 0.0359(16) 0.0430(17) -0.0110(13) 0.0155(14) -0.0042(13)
C58 0.0390(16) 0.0429(18) 0.0475(19) -0.0053(15) 0.0122(15) 0.0092(14)
C59 0.0408(17) 0.0480(19) 0.0456(19) -0.0163(15) 0.0093(15) 0.0111(15)
C60 0.0399(16) 0.0400(18) 0.0457(19) -0.0109(14) 0.0118(14) 0.0022(14)
C61 0.0460(18) 0.0424(18) 0.049(2) -0.0081(15) 0.0181(16) 0.0107(14)
C62 0.0402(16) 0.0417(18) 0.0465(19) -0.0104(14) 0.0150(14) 0.0069(14)
C63 0.0382(15) 0.0355(16) 0.0360(16) -0.0061(12) 0.0112(13) -0.0058(12)
C64 0.0433(17) 0.0357(17) 0.0449(18) -0.0028(13) 0.0092(14) -0.0174(14)
C65 0.0457(17) 0.0411(17) 0.0386(17) -0.0044(13) 0.0142(14) -0.0138(14)
C66 0.0565(19) 0.0410(17) 0.0384(17) 0.0063(13) 0.0250(15) -0.0041(15)
C67 0.0424(16) 0.0449(18) 0.0402(17) 0.0124(14) 0.0178(14) 0.0060(14)
C68 0.0415(16) 0.0404(17) 0.0421(17) 0.0091(13) 0.0173(14) -0.0006(13)
C69 0.0399(15) 0.0279(14) 0.0386(16) -0.0030(12) 0.0139(13) 0.0011(12)
C70 0.0462(17) 0.0504(19) 0.0385(17) -0.0056(14) 0.0149(15) -0.0116(15)
C71 0.0453(17) 0.0428(18) 0.0384(17) -0.0012(13) 0.0154(14) 0.0105(14)
C72 0.0410(16) 0.0416(17) 0.0350(16) -0.0041(13) 0.0067(13) 0.0160(14)
C73 0.0493(19) 0.049(2) 0.0443(19) -0.0144(15) 0.0130(16) -0.0076(16)
C74 0.0516(19) 0.0469(19) 0.0420(18) -0.0120(15) 0.0159(15) -0.0163(16)
N1 0.0357(13) 0.0387(14) 0.0352(13) 0.0004(11) 0.0086(11) 0.0007(11)
N2 0.0393(14) 0.0278(12) 0.0434(15) -0.0053(11) 0.0125(12) -0.0025(11)
N3 0.0440(13) 0.0278(12) 0.0398(14) -0.0062(10) 0.0250(11) -0.0040(10)
N4 0.0293(11) 0.0389(14) 0.0363(13) 0.0045(10) 0.0146(10) 0.0023(10)
N5 0.0350(12) 0.0356(13) 0.0391(14) 0.0026(11) 0.0174(11) 0.0009(10)
N6 0.0342(12) 0.0349(13) 0.0296(12) -0.0010(9) 0.0148(10) 0.0024(10)
O1 0.040(2) 0.055(3) 0.051(3) 0.006(2) 0.025(2) 0.002(2)
O2 0.055(3) 0.054(3) 0.050(3) -0.007(2) 0.023(2) -0.015(2)
O3 0.050(3) 0.049(3) 0.043(3) -0.007(2) 0.017(2) -0.013(2)
Ru1 0.02810(12) 0.03896(14) 0.03193(13) -0.00140(9) 0.01665(10) -0.00019(9)

loop_
_atom_type_symbol
_atom_type_description
_atom_type_scat_dispersion_real
_atom_type_scat_dispersion_imag
_atom_type_scat_source
C C 0.0033 0.0016 'International Tables Vol C Tables 4.2.6.8 and 6.1.1.4'
H H 0.0000 0.0000 'International Tables Vol C Tables 4.2.6.8 and 6.1.1.4'
B B 0.0013 0.0007 'International Tables Vol C Tables 4.2.6.8 and 6.1.1.4'
N N 0.0061 0.0033 'International Tables Vol C Tables 4.2.6.8 and 6.1.1.4'
Ru Ru -1.2594 0.8363 'International Tables Vol C Tables 4.2.6.8 and 6.1.1.4'
O O 0.0106 0.0060 'International Tables Vol C Tables 4.2.6.8 and 6.1.1.4'

loop_
_geom_angle_atom_site_label_1
_geom_angle_atom_site_label_2
_geom_angle_atom_site_label_3
_geom_angle
_geom_angle_site_symmetry_1
_geom_angle_site_symmetry_3
_geom_angle_publ_flag
C1 B1 C7 114.4(3) . . ?
C1 B1 N1 103.1(2) . . ?
C7 B1 N1 107.3(3) . . ?
C1 B1 C13 112.6(3) . . ?
C7 B1 C13 111.4(2) . . ?
N1 B1 C13 107.2(3) . . ?
N2 B2 C63 108.0(2) . . ?
N2 B2 C57 103.6(2) . . ?
C63 B2 C57 114.9(3) . . ?
N2 B2 C69 107.1(3) . . ?
C63 B2 C69 109.6(2) . . ?
C57 B2 C69 113.1(2) . . ?
C6 C1 C2 115.7(3) . . ?
C6 C1 B1 123.3(3) . . ?
C2 C1 B1 120.6(3) . . ?
C1 C2 C3 122.0(4) . . ?
C1 C2 H2 119.0 . . ?
C3 C2 H2 119.0 . . ?
C4 C3 C2 119.8(4) . . ?
C4 C3 H3 120.1 . . ?
C2 C3 H3 120.1 . . ?
C3 C4 C5 121.8(4) . . ?
C3 C4 H4 119.1 . . ?
C5 C4 H4 119.1 . . ?
C4 C5 C6 117.2(4) . . ?
C4 C5 H5 121.4 . . ?
C6 C5 H5 121.4 . . ?
C1 C6 C5 123.3(4) . . ?
C1 C6 H6 118.3 . . ?
C5 C6 H6 118.3 . . ?
C8 C7 C12 114.5(3) . . ?
C8 C7 B1 122.4(3) . . ?
C12 C7 B1 122.9(3) . . ?
C7 C8 C9 124.4(3) . . ?
C7 C8 H8 117.8 . . ?
C9 C8 H8 117.8 . . ?
C8 C9 C10 119.7(3) . . ?
C8 C9 H9 120.2 . . ?
C10 C9 H9 120.2 . . ?
C11 C10 C9 119.2(3) . . ?
C11 C10 H10 120.4 . . ?
C9 C10 H10 120.4 . . ?
C10 C11 C12 119.9(3) . . ?
C10 C11 H11 120.1 . . ?
C12 C11 H11 120.1 . . ?
C7 C12 C11 122.3(3) . . ?
C7 C12 H12 118.9 . . ?
C11 C12 H12 118.9 . . ?
C14 C13 C18 120.0 . . ?
C14 C13 B1 118.08(17) . . ?
C18 C13 B1 121.76(17) . . ?
C13 C14 C15 120.0 . . ?
C13 C14 H14 120.0 . . ?
C15 C14 H14 120.0 . . ?
C16 C15 C14 120.0 . . ?
C16 C15 H15 120.0 . . ?
C14 C15 H15 120.0 . . ?
C15 C16 C17 120.0 . . ?
C15 C16 H16 120.0 . . ?
C17 C16 H16 120.0 . . ?
C18 C17 C16 120.0 . . ?
C18 C17 H17 120.0 . . ?
C16 C17 H17 120.0 . . ?
C17 C18 C13 120.0 . . ?
C17 C18 H18 120.0 . . ?
C13 C18 H18 120.0 . . ?
C20 C19 N3 123.7(3) . . ?
C20 C19 H19 118.1 . . ?
N3 C19 H19 118.1 . . ?
C19 C20 C21 121.4(3) . . ?
C19 C20 H20 119.3 . . ?
C21 C20 H20 119.3 . . ?
C22 C21 C20 114.1(3) . . ?
C22 C21 C24 124.2(3) . . ?
C20 C21 C24 121.7(3) . . ?
C23 C22 C21 121.4(3) . . ?
C23 C22 H22 119.3 . . ?
C21 C22 H22 119.3 . . ?
N3 C23 C22 124.3(3) . . ?
N3 C23 H23 117.9 . . ?
C22 C23 H23 117.9 . . ?
C27 C24 C21 109.6(3) . . ?
C27 C24 C26 113.6(3) . . ?
C21 C24 C26 113.5(3) . . ?
C27 C24 C25 110.3(3) . . ?
C21 C24 C25 106.8(3) . . ?
C26 C24 C25 102.7(3) . . ?
C24 C25 H25A 109.5 . . ?
C24 C25 H25B 109.5 . . ?
H25A C25 H25B 109.5 . . ?
C24 C25 H25C 109.5 . . ?
H25A C25 H25C 109.5 . . ?
H25B C25 H25C 109.5 . . ?
C24 C26 H26A 109.5 . . ?
C24 C26 H26B 109.5 . . ?
H26A C26 H26B 109.5 . . ?
C24 C26 H26C 109.5 . . ?
H26A C26 H26C 109.5 . . ?
H26B C26 H26C 109.5 . . ?
C24 C27 H27A 109.5 . . ?
C24 C27 H27B 109.5 . . ?
H27A C27 H27B 109.5 . . ?
C24 C27 H27C 109.5 . . ?
H27A C27 H27C 109.5 . . ?
H27B C27 H27C 109.5 . . ?
N4 C28 C29 123.0(3) . . ?
N4 C28 H28 118.5 . . ?
C29 C28 H28 118.5 . . ?
C28 C29 C30 123.8(3) . . ?
C28 C29 H29 118.1 . . ?
C30 C29 H29 118.1 . . ?
C29 C30 C31 113.8(3) . . ?
C29 C30 C33 122.6(3) . . ?
C31 C30 C33 123.6(3) . . ?
C32 C31 C30 119.6(3) . . ?
C32 C31 H31 120.2 . . ?
C30 C31 H31 120.2 . . ?
N4 C32 C31 125.5(3) . . ?
N4 C32 H32 117.3 . . ?
C31 C32 H32 117.3 . . ?
C30 C33 C35 114.9(3) . . ?
C30 C33 C36 114.2(3) . . ?
C35 C33 C36 114.2(3) . . ?
C30 C33 C34 111.5(3) . . ?
C35 C33 C34 101.6(3) . . ?
C36 C33 C34 98.2(3) . . ?
C33 C34 H34A 109.5 . . ?
C33 C34 H34B 109.5 . . ?
H34A C34 H34B 109.5 . . ?
C33 C34 H34C 109.5 . . ?
H34A C34 H34C 109.5 . . ?
H34B C34 H34C 109.5 . . ?
C33 C35 H35A 109.5 . . ?
C33 C35 H35B 109.5 . . ?
H35A C35 H35B 109.5 . . ?
C33 C35 H35C 109.5 . . ?
H35A C35 H35C 109.5 . . ?
H35B C35 H35C 109.5 . . ?
C33 C36 H36A 109.5 . . ?
C33 C36 H36B 109.5 . . ?
H36A C36 H36B 109.5 . . ?
C33 C36 H36C 109.5 . . ?
H36A C36 H36C 109.5 . . ?
H36B C36 H36C 109.5 . . ?
N5 C37 C38 124.0(3) . . ?
N5 C37 H37 118.0 . . ?
C38 C37 H37 118.0 . . ?
C39 C38 C37 119.0(3) . . ?
C39 C38 H38 120.5 . . ?
C37 C38 H38 120.5 . . ?
C38 C39 C40 118.0(3) . . ?
C38 C39 C42 120.2(3) . . ?
C40 C39 C42 121.8(3) . . ?
C41 C40 C39 120.6(3) . . ?
C41 C40 H40 119.7 . . ?
C39 C40 H40 119.7 . . ?
N5 C41 C40 122.2(3) . . ?
N5 C41 H41 118.9 . . ?
C40 C41 H41 118.9 . . ?
C45 C42 C39 115.0(3) . . ?
C45 C42 C44 111.3(3) . . ?
C39 C42 C44 111.4(3) . . ?
C45 C42 C43 103.2(3) . . ?
C39 C42 C43 108.4(3) . . ?
C44 C42 C43 106.9(3) . . ?
C42 C43 H43A 109.5 . . ?
C42 C43 H43B 109.5 . . ?
H43A C43 H43B 109.5 . . ?
C42 C43 H43C 109.5 . . ?
H43A C43 H43C 109.5 . . ?
H43B C43 H43C 109.5 . . ?
C42 C44 H44A 109.5 . . ?
C42 C44 H44B 109.5 . . ?
H44A C44 H44B 109.5 . . ?
C42 C44 H44C 109.5 . . ?
H44A C44 H44C 109.5 . . ?
H44B C44 H44C 109.5 . . ?
C42 C45 H45A 109.5 . . ?
C42 C45 H45B 109.5 . . ?
H45A C45 H45B 109.5 . . ?
C42 C45 H45C 109.5 . . ?
H45A C45 H45C 109.5 . . ?
H45B C45 H45C 109.5 . . ?
N6 C46 C47 122.7(3) . . ?
N6 C46 H46 118.7 . . ?
C47 C46 H46 118.7 . . ?
C46 C47 C48 121.4(3) . . ?
C46 C47 H47 119.3 . . ?
C48 C47 H47 119.3 . . ?
C49 C48 C47 113.8(3) . . ?
C49 C48 C51 124.0(3) . . ?
C47 C48 C51 122.2(3) . . ?
C50 C49 C48 121.8(3) . . ?
C50 C49 H49 119.1 . . ?
C48 C49 H49 119.1 . . ?
C49 C50 N6 125.0(3) . . ?
C49 C50 H50 117.5 . . ?
N6 C50 H50 117.5 . . ?
C48 C51 C52 109.7(3) . . ?
C48 C51 C53 107.4(3) . . ?
C52 C51 C53 109.1(3) . . ?
C48 C51 C54 112.8(3) . . ?
C52 C51 C54 107.7(3) . . ?
C53 C51 C54 110.2(3) . . ?
C51 C52 H52A 109.5 . . ?
C51 C52 H52B 109.5 . . ?
H52A C52 H52B 109.5 . . ?
C51 C52 H52C 109.5 . . ?
H52A C52 H52C 109.5 . . ?
H52B C52 H52C 109.5 . . ?
C51 C53 H53A 109.5 . . ?
C51 C53 H53B 109.5 . . ?
H53A C53 H53B 109.5 . . ?
C51 C53 H53C 109.5 . . ?
H53A C53 H53C 109.5 . . ?
H53B C53 H53C 109.5 . . ?
C51 C54 H54A 109.5 . . ?
C51 C54 H54B 109.5 . . ?
H54A C54 H54B 109.5 . . ?
C51 C54 H54C 109.5 . . ?
H54A C54 H54C 109.5 . . ?
H54B C54 H54C 109.5 . . ?
N1 C55 Ru1 175.3(2) . . ?
N2 C56 Ru1 173.0(3) . . ?
C58 C57 C62 114.8(3) . . ?
C58 C57 B2 121.8(3) . . ?
C62 C57 B2 123.0(3) . . ?
C57 C58 C59 122.5(3) . . ?
C57 C58 H58 118.7 . . ?
C59 C58 H58 118.7 . . ?
C60 C59 C58 119.6(4) . . ?
C60 C59 H59 120.2 . . ?
C58 C59 H59 120.2 . . ?
C59 C60 C61 121.3(3) . . ?
C59 C60 H60 119.3 . . ?
C61 C60 H60 119.3 . . ?
C60 C61 C62 118.7(3) . . ?
C60 C61 H61 120.6 . . ?
C62 C61 H61 120.6 . . ?
C57 C62 C61 123.0(3) . . ?
C57 C62 H62 118.5 . . ?
C61 C62 H62 118.5 . . ?
C68 C63 C64 115.4(3) . . ?
C68 C63 B2 122.0(3) . . ?
C64 C63 B2 122.5(3) . . ?
C65 C64 C63 122.9(3) . . ?
C65 C64 H64 118.6 . . ?
C63 C64 H64 118.6 . . ?
C66 C65 C64 120.3(3) . . ?
C66 C65 H65 119.8 . . ?
C64 C65 H65 119.8 . . ?
C65 C66 C67 120.3(3) . . ?
C65 C66 H66 119.9 . . ?
C67 C66 H66 119.9 . . ?
C66 C67 C68 118.2(3) . . ?
C66 C67 H67 120.9 . . ?
C68 C67 H67 120.9 . . ?
C63 C68 C67 122.7(3) . . ?
C63 C68 H68 118.7 . . ?
C67 C68 H68 118.7 . . ?
C70 C69 C74 120.0 . . ?
C70 C69 B2 121.90(17) . . ?
C74 C69 B2 118.09(17) . . ?
C69 C70 C71 120.0 . . ?
C69 C70 H70 120.0 . . ?
C71 C70 H70 120.0 . . ?
C72 C71 C70 120.0 . . ?
C72 C71 H71 120.0 . . ?
C70 C71 H71 120.0 . . ?
C71 C72 C73 120.0 . . ?
C71 C72 H72 120.0 . . ?
C73 C72 H72 120.0 . . ?
C72 C73 C74 120.0 . . ?
C72 C73 H73 120.0 . . ?
C74 C73 H73 120.0 . . ?
C73 C74 C69 120.0 . . ?
C73 C74 H74 120.0 . . ?
C69 C74 H74 120.0 . . ?
C55 N1 B1 168.3(3) . . ?
C56 N2 B2 170.9(3) . . ?
C23 N3 C19 115.1(3) . . ?
C23 N3 Ru1 122.2(2) . . ?
C19 N3 Ru1 122.42(19) . . ?
C28 N4 C32 114.2(3) . . ?
C28 N4 Ru1 122.7(2) . . ?
C32 N4 Ru1 123.05(19) . . ?
C37 N5 C41 116.2(3) . . ?
C37 N5 Ru1 121.7(2) . . ?
C41 N5 Ru1 122.1(2) . . ?
C46 N6 C50 115.2(3) . . ?
C46 N6 Ru1 122.6(2) . . ?
C50 N6 Ru1 122.2(2) . . ?
H1D O1 H1A 109.8 . . ?
H2B O2 H2C 109.5 . . ?
H3A O3 H3B 109.5 . . ?
C55 Ru1 C56 177.04(12) . . ?
C55 Ru1 N6 91.29(11) . . ?
C56 Ru1 N6 91.61(12) . . ?
C55 Ru1 N5 91.15(11) . . ?
C56 Ru1 N5 88.29(12) . . ?
N6 Ru1 N5 89.49(10) . . ?
C55 Ru1 N3 89.17(11) . . ?
C56 Ru1 N3 87.95(12) . . ?
N6 Ru1 N3 178.36(9) . . ?
N5 Ru1 N3 92.07(10) . . ?
C55 Ru1 N4 90.48(11) . . ?
C56 Ru1 N4 90.06(12) . . ?
N6 Ru1 N4 90.89(10) . . ?
N5 Ru1 N4 178.31(9) . . ?
N3 Ru1 N4 87.53(10) . . ?

loop_
_geom_bond_atom_site_label_1
_geom_bond_atom_site_label_2
_geom_bond_distance
_geom_bond_site_symmetry_2
_geom_bond_publ_flag
B1 C1 1.613(5) . ?
B1 C7 1.620(5) . ?
B1 N1 1.623(4) . ?
B1 C13 1.689(4) . ?
B2 N2 1.571(4) . ?
B2 C63 1.628(5) . ?
B2 C57 1.638(5) . ?
B2 C69 1.685(4) . ?
C1 C6 1.388(5) . ?
C1 C2 1.394(5) . ?
C2 C3 1.426(5) . ?
C2 H2 0.9300 . ?
C3 C4 1.317(5) . ?
C3 H3 0.9300 . ?
C4 C5 1.409(6) . ?
C4 H4 0.9300 . ?
C5 C6 1.413(5) . ?
C5 H5 0.9300 . ?
C6 H6 0.9300 . ?
C7 C8 1.369(4) . ?
C7 C12 1.406(5) . ?
C8 C9 1.370(5) . ?
C8 H8 0.9300 . ?
C9 C10 1.394(5) . ?
C9 H9 0.9300 . ?
C10 C11 1.350(5) . ?
C10 H10 0.9300 . ?
C11 C12 1.410(5) . ?
C11 H11 0.9300 . ?
C12 H12 0.9300 . ?
C13 C14 1.3900 . ?
C13 C18 1.3900 . ?
C14 C15 1.3900 . ?
C14 H14 0.9300 . ?
C15 C16 1.3900 . ?
C15 H15 0.9300 . ?
C16 C17 1.3900 . ?
C16 H16 0.9300 . ?
C17 C18 1.3900 . ?
C17 H17 0.9300 . ?
C18 H18 0.9300 . ?
C19 C20 1.355(4) . ?
C19 N3 1.369(4) . ?
C19 H19 0.9300 . ?
C20 C21 1.419(5) . ?
C20 H20 0.9300 . ?
C21 C22 1.389(5) . ?
C21 C24 1.509(5) . ?
C22 C23 1.379(5) . ?
C22 H22 0.9300 . ?
C23 N3 1.335(4) . ?
C23 H23 0.9300 . ?
C24 C27 1.478(5) . ?
C24 C26 1.536(4) . ?
C24 C25 1.618(5) . ?
C25 H25A 0.9600 . ?
C25 H25B 0.9600 . ?
C25 H25C 0.9600 . ?
C26 H26A 0.9600 . ?
C26 H26B 0.9600 . ?
C26 H26C 0.9600 . ?
C27 H27A 0.9600 . ?
C27 H27B 0.9600 . ?
C27 H27C 0.9600 . ?
C28 N4 1.340(4) . ?
C28 C29 1.364(4) . ?
C28 H28 0.9300 . ?
C29 C30 1.374(4) . ?
C29 H29 0.9300 . ?
C30 C31 1.412(5) . ?
C30 C33 1.495(5) . ?
C31 C32 1.369(4) . ?
C31 H31 0.9300 . ?
C32 N4 1.361(4) . ?
C32 H32 0.9300 . ?
C33 C35 1.512(5) . ?
C33 C36 1.514(5) . ?
C33 C34 1.519(5) . ?
C34 H34A 0.9600 . ?
C34 H34B 0.9600 . ?
C34 H34C 0.9600 . ?
C35 H35A 0.9600 . ?
C35 H35B 0.9600 . ?
C35 H35C 0.9600 . ?
C36 H36A 0.9600 . ?
C36 H36B 0.9600 . ?
C36 H36C 0.9600 . ?
C37 N5 1.353(4) . ?
C37 C38 1.406(4) . ?
C37 H37 0.9300 . ?
C38 C39 1.342(5) . ?
C38 H38 0.9300 . ?
C39 C40 1.409(5) . ?
C39 C42 1.516(5) . ?
C40 C41 1.375(5) . ?
C40 H40 0.9300 . ?
C41 N5 1.355(4) . ?
C41 H41 0.9300 . ?
C42 C45 1.512(5) . ?
C42 C44 1.516(5) . ?
C42 C43 1.560(5) . ?
C43 H43A 0.9600 . ?
C43 H43B 0.9600 . ?
C43 H43C 0.9600 . ?
C44 H44A 0.9600 . ?
C44 H44B 0.9600 . ?
C44 H44C 0.9600 . ?
C45 H45A 0.9600 . ?
C45 H45B 0.9600 . ?
C45 H45C 0.9600 . ?
C46 N6 1.342(4) . ?
C46 C47 1.405(4) . ?
C46 H46 0.9300 . ?
C47 C48 1.409(4) . ?
C47 H47 0.9300 . ?
C48 C49 1.397(5) . ?
C48 C51 1.527(5) . ?
C49 C50 1.350(5) . ?
C49 H49 0.9300 . ?
C50 N6 1.359(4) . ?
C50 H50 0.9300 . ?
C51 C52 1.532(4) . ?
C51 C53 1.534(5) . ?
C51 C54 1.541(5) . ?
C52 H52A 0.9600 . ?
C52 H52B 0.9600 . ?
C52 H52C 0.9600 . ?
C53 H53A 0.9600 . ?
C53 H53B 0.9600 . ?
C53 H53C 0.9600 . ?
C54 H54A 0.9600 . ?
C54 H54B 0.9600 . ?
C54 H54C 0.9600 . ?
C55 N1 1.154(4) . ?
C55 Ru1 2.019(3) . ?
C56 N2 1.159(4) . ?
C56 Ru1 2.026(3) . ?
C57 C58 1.396(5) . ?
C57 C62 1.402(5) . ?
C58 C59 1.415(5) . ?
C58 H58 0.9300 . ?
C59 C60 1.348(5) . ?
C59 H59 0.9300 . ?
C60 C61 1.364(5) . ?
C60 H60 0.9300 . ?
C61 C62 1.413(4) . ?
C61 H61 0.9300 . ?
C62 H62 0.9300 . ?
C63 C68 1.392(4) . ?
C63 C64 1.404(5) . ?
C64 C65 1.384(5) . ?
C64 H64 0.9300 . ?
C65 C66 1.347(5) . ?
C65 H65 0.9300 . ?
C66 C67 1.409(5) . ?
C66 H66 0.9300 . ?
C67 C68 1.409(4) . ?
C67 H67 0.9300 . ?
C68 H68 0.9300 . ?
C69 C70 1.3900 . ?
C69 C74 1.3900 . ?
C70 C71 1.3900 . ?
C70 H70 0.9300 . ?
C71 C72 1.3900 . ?
C71 H71 0.9300 . ?
C72 C73 1.3900 . ?
C72 H72 0.9300 . ?
C73 C74 1.3900 . ?
C73 H73 0.9300 . ?
C74 H74 0.9300 . ?
N3 Ru1 2.112(3) . ?
N4 Ru1 2.124(3) . ?
N5 Ru1 2.110(3) . ?
N6 Ru1 2.096(3) . ?
O1 H1D 0.8499 . ?
O1 H1A 0.8500 . ?
O2 H2B 0.8500 . ?
O2 H2C 0.8501 . ?
O3 H3A 0.9600 . ?
O3 H3B 0.9601 . ?

loop_
_geom_torsion_atom_site_label_1
_geom_torsion_atom_site_label_2
_geom_torsion_atom_site_label_3
_geom_torsion_atom_site_label_4
_geom_torsion
_geom_torsion_site_symmetry_1
_geom_torsion_site_symmetry_2
_geom_torsion_site_symmetry_3
_geom_torsion_site_symmetry_4
_geom_torsion_publ_flag
C7 B1 C1 C6 155.6(3) . . . . ?
N1 B1 C1 C6 -88.2(4) . . . . ?
C13 B1 C1 C6 27.0(4) . . . . ?
C7 B1 C1 C2 -32.1(4) . . . . ?
N1 B1 C1 C2 84.2(3) . . . . ?
C13 B1 C1 C2 -160.6(3) . . . . ?
C6 C1 C2 C3 -1.1(4) . . . . ?
B1 C1 C2 C3 -174.0(3) . . . . ?
C1 C2 C3 C4 3.1(5) . . . . ?
C2 C3 C4 C5 -3.1(5) . . . . ?
C3 C4 C5 C6 1.3(5) . . . . ?
C2 C1 C6 C5 -0.7(5) . . . . ?
B1 C1 C6 C5 172.0(3) . . . . ?
C4 C5 C6 C1 0.7(5) . . . . ?
C1 B1 C7 C8 -48.6(4) . . . . ?
N1 B1 C7 C8 -162.4(3) . . . . ?
C13 B1 C7 C8 80.5(4) . . . . ?
C1 B1 C7 C12 136.3(3) . . . . ?
N1 B1 C7 C12 22.5(4) . . . . ?
C13 B1 C7 C12 -94.6(4) . . . . ?
C12 C7 C8 C9 -0.5(5) . . . . ?
B1 C7 C8 C9 -176.0(3) . . . . ?
C7 C8 C9 C10 -1.7(6) . . . . ?
C8 C9 C10 C11 1.4(6) . . . . ?
C9 C10 C11 C12 1.1(6) . . . . ?
C8 C7 C12 C11 3.0(5) . . . . ?
B1 C7 C12 C11 178.5(3) . . . . ?
C10 C11 C12 C7 -3.4(6) . . . . ?
C1 B1 C13 C14 71.0(3) . . . . ?
C7 B1 C13 C14 -59.1(3) . . . . ?
N1 B1 C13 C14 -176.29(17) . . . . ?
C1 B1 C13 C18 -113.6(2) . . . . ?
C7 B1 C13 C18 116.4(2) . . . . ?
N1 B1 C13 C18 -0.8(3) . . . . ?
C18 C13 C14 C15 0.0 . . . . ?
B1 C13 C14 C15 175.6(2) . . . . ?
C13 C14 C15 C16 0.0 . . . . ?
C14 C15 C16 C17 0.0 . . . . ?
C15 C16 C17 C18 0.0 . . . . ?
C16 C17 C18 C13 0.0 . . . . ?
C14 C13 C18 C17 0.0 . . . . ?
B1 C13 C18 C17 -175.4(2) . . . . ?
N3 C19 C20 C21 0.4(5) . . . . ?
C19 C20 C21 C22 -2.1(4) . . . . ?
C19 C20 C21 C24 174.6(3) . . . . ?
C20 C21 C22 C23 1.6(4) . . . . ?
C24 C21 C22 C23 -175.1(3) . . . . ?
C21 C22 C23 N3 0.7(5) . . . . ?
C22 C21 C24 C27 -124.7(3) . . . . ?
C20 C21 C24 C27 58.9(4) . . . . ?
C22 C21 C24 C26 3.4(4) . . . . ?
C20 C21 C24 C26 -173.0(3) . . . . ?
C22 C21 C24 C25 115.9(3) . . . . ?
C20 C21 C24 C25 -60.5(4) . . . . ?
N4 C28 C29 C30 -0.6(5) . . . . ?
C28 C29 C30 C31 -1.5(5) . . . . ?
C28 C29 C30 C33 179.8(3) . . . . ?
C29 C30 C31 C32 1.8(5) . . . . ?
C33 C30 C31 C32 -179.6(3) . . . . ?
C30 C31 C32 N4 0.0(6) . . . . ?
C29 C30 C33 C35 -151.1(3) . . . . ?
C31 C30 C33 C35 30.4(5) . . . . ?
C29 C30 C33 C36 74.1(4) . . . . ?
C31 C30 C33 C36 -104.4(4) . . . . ?
C29 C30 C33 C34 -36.1(5) . . . . ?
C31 C30 C33 C34 145.4(3) . . . . ?
N5 C37 C38 C39 2.1(5) . . . . ?
C37 C38 C39 C40 -2.3(5) . . . . ?
C37 C38 C39 C42 179.4(3) . . . . ?
C38 C39 C40 C41 2.1(6) . . . . ?
C42 C39 C40 C41 -179.7(3) . . . . ?
C39 C40 C41 N5 -1.4(6) . . . . ?
C38 C39 C42 C45 -171.0(3) . . . . ?
C40 C39 C42 C45 10.8(5) . . . . ?
C38 C39 C42 C44 61.2(5) . . . . ?
C40 C39 C42 C44 -117.0(4) . . . . ?
C38 C39 C42 C43 -56.2(5) . . . . ?
C40 C39 C42 C43 125.6(4) . . . . ?
N6 C46 C47 C48 -4.1(5) . . . . ?
C46 C47 C48 C49 3.0(5) . . . . ?
C46 C47 C48 C51 -173.5(3) . . . . ?
C47 C48 C49 C50 -1.1(5) . . . . ?
C51 C48 C49 C50 175.4(3) . . . . ?
C48 C49 C50 N6 -0.1(5) . . . . ?
C49 C48 C51 C52 41.2(4) . . . . ?
C47 C48 C51 C52 -142.5(3) . . . . ?
C49 C48 C51 C53 -77.2(4) . . . . ?
C47 C48 C51 C53 99.0(4) . . . . ?
C49 C48 C51 C54 161.2(3) . . . . ?
C47 C48 C51 C54 -22.6(4) . . . . ?
N2 B2 C57 C58 82.1(4) . . . . ?
C63 B2 C57 C58 -160.3(3) . . . . ?
C69 B2 C57 C58 -33.4(4) . . . . ?
N2 B2 C57 C62 -90.7(4) . . . . ?
C63 B2 C57 C62 26.8(4) . . . . ?
C69 B2 C57 C62 153.7(3) . . . . ?
C62 C57 C58 C59 0.3(5) . . . . ?
B2 C57 C58 C59 -173.1(3) . . . . ?
C57 C58 C59 C60 -2.5(5) . . . . ?
C58 C59 C60 C61 3.1(5) . . . . ?
C59 C60 C61 C62 -1.6(5) . . . . ?
C58 C57 C62 C61 1.3(5) . . . . ?
B2 C57 C62 C61 174.6(3) . . . . ?
C60 C61 C62 C57 -0.7(5) . . . . ?
N2 B2 C63 C68 -26.0(4) . . . . ?
C57 B2 C63 C68 -141.1(3) . . . . ?
C69 B2 C63 C68 90.3(3) . . . . ?
N2 B2 C63 C64 157.7(3) . . . . ?
C57 B2 C63 C64 42.7(4) . . . . ?
C69 B2 C63 C64 -86.0(4) . . . . ?
C68 C63 C64 C65 -4.4(5) . . . . ?
B2 C63 C64 C65 172.0(3) . . . . ?
C63 C64 C65 C66 4.3(5) . . . . ?
C64 C65 C66 C67 -1.1(5) . . . . ?
C65 C66 C67 C68 -1.4(5) . . . . ?
C64 C63 C68 C67 1.7(5) . . . . ?
B2 C63 C68 C67 -174.8(3) . . . . ?
C66 C67 C68 C63 1.1(5) . . . . ?
N2 B2 C69 C70 -10.6(3) . . . . ?
C63 B2 C69 C70 -127.4(2) . . . . ?
C57 B2 C69 C70 102.9(3) . . . . ?
N2 B2 C69 C74 168.42(17) . . . . ?
C63 B2 C69 C74 51.6(3) . . . . ?
C57 B2 C69 C74 -78.1(3) . . . . ?
C74 C69 C70 C71 0.0 . . . . ?
B2 C69 C70 C71 178.9(2) . . . . ?
C69 C70 C71 C72 0.0 . . . . ?
C70 C71 C72 C73 0.0 . . . . ?
C71 C72 C73 C74 0.0 . . . . ?
C72 C73 C74 C69 0.0 . . . . ?
C70 C69 C74 C73 0.0 . . . . ?
B2 C69 C74 C73 -179.0(2) . . . . ?
Ru1 C55 N1 B1 -17(4) . . . . ?
C1 B1 N1 C55 -8.2(16) . . . . ?
C7 B1 N1 C55 112.9(15) . . . . ?
C13 B1 N1 C55 -127.2(14) . . . . ?
Ru1 C56 N2 B2 17(4) . . . . ?
C63 B2 N2 C56 -82.1(19) . . . . ?
C57 B2 N2 C56 40(2) . . . . ?
C69 B2 N2 C56 160.0(18) . . . . ?
C22 C23 N3 C19 -2.4(4) . . . . ?
C22 C23 N3 Ru1 171.9(2) . . . . ?
C20 C19 N3 C23 1.8(4) . . . . ?
C20 C19 N3 Ru1 -172.4(2) . . . . ?
C29 C28 N4 C32 2.3(4) . . . . ?
C29 C28 N4 Ru1 -177.7(2) . . . . ?
C31 C32 N4 C28 -2.0(5) . . . . ?
C31 C32 N4 Ru1 178.0(3) . . . . ?
C38 C37 N5 C41 -1.3(5) . . . . ?
C38 C37 N5 Ru1 179.6(3) . . . . ?
C40 C41 N5 C37 1.0(5) . . . . ?
C40 C41 N5 Ru1 -180.0(3) . . . . ?
C47 C46 N6 C50 2.7(4) . . . . ?
C47 C46 N6 Ru1 -178.8(2) . . . . ?
C49 C50 N6 C46 -0.7(4) . . . . ?
C49 C50 N6 Ru1 -179.2(2) . . . . ?
N1 C55 Ru1 C56 -56(5) . . . . ?
N1 C55 Ru1 N6 136(3) . . . . ?
N1 C55 Ru1 N5 -135(3) . . . . ?
N1 C55 Ru1 N3 -43(3) . . . . ?
N1 C55 Ru1 N4 45(3) . . . . ?
N2 C56 Ru1 C55 10(4) . . . . ?
N2 C56 Ru1 N6 179(100) . . . . ?
N2 C56 Ru1 N5 89(2) . . . . ?
N2 C56 Ru1 N3 -3(2) . . . . ?
N2 C56 Ru1 N4 -90(2) . . . . ?
C46 N6 Ru1 C55 40.2(2) . . . . ?
C50 N6 Ru1 C55 -141.4(2) . . . . ?
C46 N6 Ru1 C56 -139.2(2) . . . . ?
C50 N6 Ru1 C56 39.2(2) . . . . ?
C46 N6 Ru1 N5 -50.9(2) . . . . ?
C50 N6 Ru1 N5 127.5(2) . . . . ?
C46 N6 Ru1 N3 147(3) . . . . ?
C50 N6 Ru1 N3 -35(3) . . . . ?
C46 N6 Ru1 N4 130.7(2) . . . . ?
C50 N6 Ru1 N4 -50.9(2) . . . . ?
C37 N5 Ru1 C55 -136.4(2) . . . . ?
C41 N5 Ru1 C55 44.6(3) . . . . ?
C37 N5 Ru1 C56 46.5(3) . . . . ?
C41 N5 Ru1 C56 -132.5(3) . . . . ?
C37 N5 Ru1 N6 -45.2(2) . . . . ?
C41 N5 Ru1 N6 135.9(3) . . . . ?
C37 N5 Ru1 N3 134.3(2) . . . . ?
C41 N5 Ru1 N3 -44.6(3) . . . . ?
C37 N5 Ru1 N4 58(3) . . . . ?
C41 N5 Ru1 N4 -121(3) . . . . ?
C23 N3 Ru1 C55 43.3(2) . . . . ?
C19 N3 Ru1 C55 -142.9(2) . . . . ?
C23 N3 Ru1 C56 -137.4(3) . . . . ?
C19 N3 Ru1 C56 36.5(2) . . . . ?
C23 N3 Ru1 N6 -63(3) . . . . ?
C19 N3 Ru1 N6 111(3) . . . . ?
C23 N3 Ru1 N5 134.4(2) . . . . ?
C19 N3 Ru1 N5 -51.7(2) . . . . ?
C23 N3 Ru1 N4 -47.2(2) . . . . ?
C19 N3 Ru1 N4 126.6(2) . . . . ?
C28 N4 Ru1 C55 -146.8(3) . . . . ?
C32 N4 Ru1 C55 33.1(3) . . . . ?
C28 N4 Ru1 C56 30.2(3) . . . . ?
C32 N4 Ru1 C56 -149.8(3) . . . . ?
C28 N4 Ru1 N6 121.9(2) . . . . ?
C32 N4 Ru1 N6 -58.2(3) . . . . ?
C28 N4 Ru1 N5 19(3) . . . . ?
C32 N4 Ru1 N5 -161(3) . . . . ?
C28 N4 Ru1 N3 -57.7(2) . . . . ?
C32 N4 Ru1 N3 122.3(3) . . . . ?
